data_2004505
loop_
_publ_author_name
'Paluchowska, B.'
'Maurin, J. K.'
'Leciejewicz, J.'

_publ_section_title
;
 Carboxylate and Furan-Ring Oxygen Bonded to Calcium in Polymeric
 Calcium Furoate
;
_journal_issue 2
_journal_name_full 'Acta Crystallographica Section C'
_journal_page_first 347
_journal_page_last 351
_journal_paper_doi 10.1107/S0108270195009553
_journal_volume 52
_journal_year 1996
_chemical_formula_iupac 'Ca 2+,2C5 H3 O3 1-'
_chemical_formula_moiety 'Ca 2+,2(C5 H3 O3) 1-'
_chemical_formula_sum 'C10 H6 Ca O6'
_chemical_formula_weight 262.23
_chemical_name_systematic
;
 ?
;
_space_group_IT_number 13
_symmetry_cell_setting monoclinic
_symmetry_space_group_name_Hall '-P 2yc'
_symmetry_space_group_name_H-M 'P 1 2/c 1'
_audit_creation_method SHELXL
_cell_angle_alpha 90.00
_cell_angle_beta 90.40(3)
_cell_angle_gamma 90.00
_cell_formula_units_Z 24
_cell_length_a 18.262(4)
_cell_length_b 12.956(7)
_cell_length_c 26.52(2)
_cell_measurement_reflns_used 25
_cell_measurement_temperature 293(2)
_cell_measurement_theta_max 25
_cell_measurement_theta_min 20
_cell_volume 6275(6)
_computing_cell_refinement 'Kuma KM-4 Software (1989)'
_computing_data_collection 'Kuma KM-4 Software (1989)'
_computing_data_reduction 'Kuma KM-4 Software (1989)'
_computing_structure_refinement 'SHELXL-93 (Sheldrick, 1993)'
_computing_structure_solution 'SHELXS-86 (Sheldrick, 1990)'
_diffrn_ambient_temperature 293(2)
_diffrn_measurement_device 'Kuma KM-4 computer-controlled four-circle \k-axis'
_diffrn_measurement_method \w/2\q
_diffrn_radiation_monochromator graphite
_diffrn_radiation_source 'fine-focus sealed tube'
_diffrn_radiation_type CuK\a
_diffrn_radiation_wavelength 1.54183
_diffrn_reflns_av_R_equivalents 0.0916
_diffrn_reflns_av_sigmaI/netI 0.1570
_diffrn_reflns_limit_h_max 20
_diffrn_reflns_limit_h_min -20
_diffrn_reflns_limit_k_max 15
_diffrn_reflns_limit_k_min 0
_diffrn_reflns_limit_l_max 0
_diffrn_reflns_limit_l_min -30
_diffrn_reflns_number 12980
_diffrn_reflns_theta_max 80.06
_diffrn_reflns_theta_min 2.42
_diffrn_standards_decay_% 0
_diffrn_standards_interval_count 100
_diffrn_standards_number 3
_exptl_absorpt_coefficient_mu 5.366
_exptl_absorpt_correction_T_max 1.56
_exptl_absorpt_correction_T_min 0.73
_exptl_absorpt_correction_type 'refdelf (DIFABS; Walker & Stuart, 1983)'
_exptl_crystal_colour colourless
_exptl_crystal_density_diffrn 1.666
_exptl_crystal_density_meas ?
_exptl_crystal_description 'irregular shape  '
_exptl_crystal_F_000 3216
_exptl_crystal_size_max 0.4
_exptl_crystal_size_mid 0.35
_exptl_crystal_size_min 0.3
_refine_diff_density_max 0.665
_refine_diff_density_min -0.642
_refine_ls_extinction_coef 0.00042(3)
_refine_ls_extinction_method SHELXL
_refine_ls_goodness_of_fit_all 0.930
_refine_ls_goodness_of_fit_obs 1.175
_refine_ls_hydrogen_treatment noref
_refine_ls_matrix_type full
_refine_ls_number_parameters 921
_refine_ls_number_reflns 12710
_refine_ls_number_restraints 0
_refine_ls_restrained_S_all 0.948
_refine_ls_restrained_S_obs 1.175
_refine_ls_R_factor_all 0.2021
_refine_ls_R_factor_obs 0.0548
_refine_ls_shift/esd_max 0.031
_refine_ls_shift/esd_mean 0.001
_refine_ls_structure_factor_coef Fsqd
_refine_ls_weighting_details 'w=1/[\s^2^(Fo^2^)+(0.0730P)^2^+0.4561P] where P=(Fo^2^+2Fc^2^)/3'
_refine_ls_weighting_scheme calc
_refine_ls_wR_factor_all 0.1483
_refine_ls_wR_factor_obs 0.1156
_reflns_number_observed 5539
_reflns_number_total 12713
_reflns_observed_criterion >2sigma(I)
_cod_data_source_file jz1058.cif
_cod_data_source_block ca2fk
_cod_depositor_comments
;
The following automatic conversions were performed:

'_exptl_crystal_density_meas' value 'not measured' was changed to '?'
- the value is perceived as not measured.

Automatic conversion script
Id: cif_fix_values 3008 2015-01-20 13:52:24Z robertas 

The following automatic conversions were performed:

'_refine_ls_weighting_scheme' value 'calc
w=1/[\s^2^(Fo^2^)+(0.0730P)^2^+0.4561P] where P=(Fo^2^+2Fc^2^)/3' was
changed to 'calc'. New tag '_refine_ls_weighting_details' was
created. The value of the new tag was set to
'w=1/[\s^2^(Fo^2^)+(0.0730P)^2^+0.4561P] where P=(Fo^2^+2Fc^2^)/3'.

Automatic conversion script
Id: cif_fix_values 3143 2015-03-26 13:38:13Z robertas 
;
_cod_original_cell_volume 6274.(4)
_cod_original_sg_symbol_H-M 'P 2/c'
_cod_database_code 2004505

loop_
_symmetry_equiv_pos_as_xyz
'x, y, z'
'-x, y, -z+1/2'
'-x, -y, -z'
'x, -y, z-1/2'

loop_
_atom_site_aniso_label
_atom_site_aniso_U_11
_atom_site_aniso_U_22
_atom_site_aniso_U_33
_atom_site_aniso_U_12
_atom_site_aniso_U_13
_atom_site_aniso_U_23
Ca1 0.0309(5) 0.0221(4) 0.0239(4) 0.0005(4) 0.0011(3) -0.0009(4)
Ca2 0.0407(7) 0.0194(4) 0.0326(5) -0.0017(4) 0.0088(4) 0.0017(3)
Ca3 0.0317(6) 0.0193(4) 0.0295(5) 0.0041(4) -0.0053(4) -0.0007(3)
Ca4 0.0314(5) 0.0232(4) 0.0226(4) -0.0004(4) -0.0021(3) -0.0013(3)
Ca5 0.0439(9) 0.0247(7) 0.0236(6) 0.000 0.0104(5) 0.000
Ca6 0.0357(8) 0.0275(7) 0.0207(6) 0.000 -0.0075(5) 0.000
Ca7 0.0325(8) 0.0310(8) 0.0210(6) 0.0022(5) -0.0067(5) 0.0011(5)
Ca8 0.0368(8) 0.0347(8) 0.0193(6) -0.0106(6) 0.0038(5) 0.0013(5)
O11 0.058(3) 0.041(2) 0.039(2) 0.008(2) -0.020(2) -0.013(2)
O21 0.043(2) 0.032(2) 0.030(2) 0.013(2) -0.0094(15) -0.0064(14)
O31 0.045(2) 0.055(2) 0.029(2) 0.021(2) -0.008(2) 0.001(2)
C21 0.054(4) 0.030(3) 0.027(2) 0.003(2) -0.006(2) -0.004(2)
C31 0.066(4) 0.036(3) 0.054(4) 0.008(3) -0.001(3) -0.012(3)
C41 0.063(5) 0.052(4) 0.056(4) -0.005(3) 0.001(3) -0.025(3)
C51 0.067(5) 0.060(4) 0.034(3) -0.009(3) -0.012(3) -0.017(3)
C61 0.040(3) 0.028(2) 0.021(2) 0.005(2) 0.002(2) 0.001(2)
O12 0.072(3) 0.075(3) 0.032(2) 0.014(2) 0.014(2) 0.009(2)
O22 0.062(3) 0.024(2) 0.047(2) 0.004(2) 0.003(2) 0.008(2)
O32 0.044(3) 0.067(3) 0.034(2) 0.002(2) 0.008(2) -0.005(2)
C22 0.039(3) 0.033(3) 0.043(3) 0.003(2) 0.003(2) 0.005(2)
C32 0.093(6) 0.035(3) 0.115(6) 0.012(4) 0.021(5) 0.034(4)
C42 0.126(9) 0.084(6) 0.153(9) 0.021(6) 0.044(7) 0.089(7)
C52 0.081(6) 0.154(9) 0.065(5) 0.006(6) 0.017(4) 0.072(6)
C62 0.040(3) 0.028(2) 0.025(2) -0.002(2) -0.002(2) 0.002(2)
O13 0.069(3) 0.033(2) 0.032(2) 0.014(2) 0.008(2) 0.0056(15)
O23 0.048(2) 0.033(2) 0.030(2) 0.008(2) 0.008(2) 0.0067(14)
O33 0.144(5) 0.059(3) 0.068(3) 0.063(3) 0.050(3) 0.021(2)
C23 0.056(4) 0.039(3) 0.028(3) 0.015(3) 0.012(2) 0.005(2)
C33 0.092(6) 0.053(4) 0.048(3) 0.025(4) 0.031(3) 0.018(3)
C43 0.079(5) 0.050(4) 0.051(4) 0.000(3) 0.010(3) 0.024(3)
C53 0.077(5) 0.026(3) 0.043(3) 0.004(3) -0.006(3) 0.009(2)
C63 0.059(4) 0.041(3) 0.029(3) 0.019(3) 0.014(2) 0.011(2)
O14 0.060(3) 0.063(3) 0.035(2) -0.028(2) 0.019(2) -0.012(2)
O24 0.042(2) 0.031(2) 0.031(2) -0.010(2) 0.0084(15) -0.0065(14)
O34 0.055(3) 0.040(2) 0.041(2) -0.010(2) 0.017(2) 0.000(2)
C24 0.035(3) 0.032(3) 0.032(3) -0.005(2) -0.001(2) 0.000(2)
C34 0.062(4) 0.033(3) 0.043(3) -0.004(3) -0.002(3) -0.008(2)
C44 0.088(5) 0.047(3) 0.033(3) -0.005(3) -0.003(3) -0.016(3)
C54 0.094(6) 0.067(4) 0.033(3) -0.015(4) 0.016(3) -0.019(3)
C64 0.032(3) 0.037(3) 0.026(2) 0.001(2) 0.004(2) -0.002(2)
O15 0.062(3) 0.046(2) 0.058(3) -0.015(2) -0.007(2) 0.010(2)
O25 0.063(3) 0.031(2) 0.028(2) -0.002(2) -0.003(2) 0.0050(14)
O35 0.050(3) 0.042(2) 0.065(3) -0.018(2) -0.004(2) -0.006(2)
C25 0.044(4) 0.037(3) 0.030(3) -0.004(2) -0.003(2) 0.004(2)
C35 0.087(6) 0.063(4) 0.039(3) 0.021(4) 0.002(3) 0.011(3)
C45 0.073(5) 0.062(4) 0.060(4) 0.010(4) 0.015(4) 0.034(3)
C55 0.075(5) 0.051(4) 0.081(5) -0.007(4) 0.008(4) 0.027(4)
C65 0.055(4) 0.026(2) 0.024(2) -0.004(2) 0.005(2) 0.000(2)
O16 0.039(2) 0.024(2) 0.058(2) -0.0048(15) -0.003(2) -0.002(2)
O26 0.029(2) 0.024(2) 0.043(2) 0.0014(13) -0.0040(15) 0.0042(14)
O36 0.058(3) 0.011(2) 0.116(4) 0.000(2) -0.032(3) -0.004(2)
C26 0.041(3) 0.021(2) 0.041(3) -0.005(2) -0.006(2) 0.001(2)
C36 0.041(4) 0.043(3) 0.099(5) 0.001(3) -0.012(3) 0.013(4)
C46 0.027(4) 0.073(5) 0.089(5) -0.005(3) -0.016(3) -0.001(4)
C56 0.037(4) 0.050(3) 0.055(4) -0.013(3) 0.004(3) -0.014(3)
C66 0.039(3) 0.031(2) 0.037(3) -0.001(2) -0.005(2) -0.001(2)
O17 0.044(2) 0.020(2) 0.043(2) 0.0038(15) -0.003(2) 0.0028(14)
O27 0.031(2) 0.025(2) 0.049(2) 0.0021(14) -0.005(2) -0.0023(15)
O37 0.080(3) 0.019(2) 0.066(3) 0.006(2) 0.005(2) 0.010(2)
C27 0.034(3) 0.024(2) 0.034(3) 0.001(2) -0.001(2) 0.000(2)
C37 0.051(4) 0.043(3) 0.050(3) -0.014(3) -0.002(3) 0.000(3)
C47 0.034(4) 0.073(4) 0.060(4) -0.005(3) 0.001(3) -0.001(3)
C57 0.034(4) 0.048(3) 0.061(4) 0.015(3) -0.011(3) -0.001(3)
C67 0.048(3) 0.029(2) 0.023(2) 0.007(2) 0.001(2) 0.002(2)
O18 0.042(2) 0.036(2) 0.039(2) 0.015(2) -0.008(2) -0.0051(15)
O28 0.046(2) 0.030(2) 0.021(2) 0.0042(15) -0.0041(14) -0.0001(12)
O38 0.042(2) 0.047(2) 0.032(2) 0.010(2) -0.003(2) 0.007(2)
C28 0.036(3) 0.037(3) 0.026(2) 0.012(2) -0.006(2) -0.002(2)
C38 0.096(6) 0.068(4) 0.025(3) 0.034(4) -0.016(3) -0.013(3)
C48 0.097(6) 0.066(4) 0.044(4) 0.029(4) 0.000(4) -0.023(3)
C58 0.051(4) 0.042(3) 0.055(4) 0.013(3) -0.005(3) -0.017(3)
C68 0.036(3) 0.030(2) 0.023(2) -0.001(2) 0.001(2) 0.002(2)
O19 0.062(3) 0.040(2) 0.061(3) -0.010(2) -0.006(2) 0.010(2)
O29 0.060(3) 0.035(2) 0.035(2) 0.008(2) -0.006(2) 0.0062(15)
O39 0.056(3) 0.035(2) 0.063(3) -0.006(2) -0.002(2) -0.006(2)
C29 0.054(4) 0.028(3) 0.031(3) -0.007(2) -0.007(2) 0.002(2)
C39 0.077(5) 0.042(3) 0.055(4) 0.004(3) -0.018(3) 0.012(3)
C49 0.113(7) 0.039(4) 0.054(4) -0.001(4) -0.005(4) 0.019(3)
C59 0.091(6) 0.045(4) 0.069(5) -0.019(4) 0.007(4) 0.013(3)
C69 0.048(4) 0.025(2) 0.032(3) 0.003(2) -0.002(2) -0.003(2)
O110 0.062(3) 0.026(2) 0.032(2) -0.013(2) 0.006(2) -0.0050(14)
O210 0.051(2) 0.028(2) 0.027(2) -0.010(2) 0.0084(15) -0.0051(13)
O310 0.044(2) 0.042(2) 0.032(2) -0.019(2) 0.005(2) 0.003(2)
C210 0.034(3) 0.032(2) 0.026(2) -0.008(2) 0.005(2) -0.002(2)
C310 0.071(5) 0.051(3) 0.035(3) -0.013(3) 0.017(3) -0.012(2)
C410 0.100(6) 0.038(3) 0.054(4) -0.013(3) 0.003(4) -0.020(3)
C510 0.084(5) 0.030(3) 0.055(4) -0.020(3) 0.002(3) -0.016(3)
C610 0.034(3) 0.030(2) 0.028(2) -0.007(2) 0.001(2) -0.001(2)
O111 0.066(4) 0.096(4) 0.069(3) -0.012(3) -0.012(3) -0.028(3)
O211 0.050(2) 0.042(2) 0.025(2) 0.000(2) 0.001(2) 0.0050(14)
O311 0.068(3) 0.072(3) 0.032(2) -0.025(2) 0.003(2) -0.021(2)
C211 0.048(4) 0.051(3) 0.039(3) -0.003(3) -0.003(3) -0.005(3)
C311 0.076(6) 0.090(6) 0.091(6) -0.014(5) 0.019(5) -0.004(5)
C411 0.053(5) 0.102(7) 0.102(6) -0.030(5) 0.013(5) -0.018(5)
C511 0.059(6) 0.140(9) 0.108(7) -0.046(6) 0.003(5) -0.043(6)
C611 0.039(3) 0.031(3) 0.028(2) -0.002(2) -0.001(2) -0.002(2)
O112 0.041(3) 0.089(3) 0.033(2) 0.008(2) -0.008(2) 0.014(2)
O212 0.034(2) 0.053(2) 0.025(2) -0.008(2) 0.0009(13) 0.002(2)
O312 0.057(3) 0.043(2) 0.021(2) -0.007(2) -0.008(2) 0.0063(14)
C212 0.045(3) 0.031(2) 0.027(2) -0.005(2) 0.002(2) 0.003(2)
C312 0.050(4) 0.058(4) 0.040(3) 0.005(3) 0.009(3) 0.004(3)
C412 0.046(5) 0.067(4) 0.076(5) 0.012(3) 0.008(3) 0.008(4)
C512 0.039(4) 0.087(5) 0.065(4) 0.011(3) -0.003(3) 0.028(4)
C612 0.041(3) 0.030(2) 0.025(2) -0.007(2) -0.001(2) -0.005(2)

loop_
_atom_site_label
_atom_site_occupancy
_atom_site_fract_x
_atom_site_fract_y
_atom_site_fract_z
_atom_site_U_iso_or_equiv
_atom_site_thermal_displace_type
_atom_site_calc_flag
_atom_site_refinement_flags
_atom_site_type_symbol
Ca1 1 .12664(5) .01757(7) .63353(3) .0257(2) Uani d . Ca
Ca2 1 .25135(6) .26901(7) .63153(4) .0309(2) Uani d . Ca
Ca3 1 .24870(5) .77175(7) .62670(3) .0269(2) Uani d . Ca
Ca4 1 .37295(5) .51360(7) .63474(3) .0257(2) Uani d . Ca
Ca5 1 .0000 .03205(10) .7500 .0307(3) Uani d S Ca
Ca6 1 .5000 .53564(10) .7500 .0280(3) Uani d S Ca
Ca7 1 .0000 .0000 .5000 .0282(3) Uani d S Ca
Ca8 1 .5000 .5000 .5000 .0302(3) Uani d S Ca
O11 1 .4480(2) .7126(3) .79042(13) .0462(10) Uani d . O
O21 1 .3952(2) .6181(2) .70789(12) .0351(8) Uani d . O
O31 1 .3022(2) .7293(3) .70319(12) .0431(9) Uani d . O
C21 1 .3887(3) .7538(4) .7656(2) .0371(12) Uani d . C
C31 1 .3682(4) .8417(4) .7889(2) .052(2) Uani d . C
H31 1 .3298(4) .8851(4) .7798(2) .078 Uiso calc R H
C41 1 .4174(4) .8543(5) .8303(2) .057(2) Uani d . C
H41 1 .4168(4) .9081(5) .8535(2) .086 Uiso calc R H
C51 1 .4643(4) .7759(5) .8300(2) .054(2) Uani d . C
H51 1 .5022(4) .7658(5) .8531(2) .081 Uiso calc R H
C61 1 .3595(3) .6971(3) .7220(2) .0298(11) Uani d . C
O12 1 .5369(3) .2784(4) .51407(14) .0598(12) Uani d . O
O22 1 .5741(2) .3975(3) .43853(13) .0445(9) Uani d . O
O32 1 .6285(2) .2701(3) .39784(13) .0483(10) Uani d . O
C22 1 .5686(3) .2338(4) .4735(2) .0382(12) Uani d . C
C32 1 .5751(4) .1314(5) .4802(3) .081(2) Uani d . C
H32 1 .5945(4) .0828(5) .4582(3) .122 Uiso calc R H
C42 1 .5451(6) .1146(7) .5299(4) .121(4) Uani d . C
H42 1 .5419(6) .0513(7) .5463(4) .181 Uiso calc R H
C52 1 .5232(5) .2033(9) .5478(3) .100(3) Uani d . C
H52 1 .5014(5) .2131(9) .5790(3) .150 Uiso calc R H
C62 1 .5921(3) .3038(4) .4339(2) .0308(11) Uani d . C
O13 1 .1464(2) .6574(3) .70908(13) .0447(10) Uani d . O
O23 1 .1515(2) .8533(3) .67355(12) .0368(8) Uani d . O
O33 1 .0912(3) .9102(4) .7397(2) .090(2) Uani d . O
C23 1 .1159(3) .7349(4) .7359(2) .0408(13) Uani d . C
C33 1 .0841(4) .6979(5) .7774(2) .064(2) Uani d . C
H33 1 .0606(4) .7358(5) .8023(2) .096 Uiso calc R H
C43 1 .0935(4) .5889(5) .7759(2) .060(2) Uani d . C
H43 1 .0764(4) .5412(5) .7992(2) .090 Uiso calc R H
C53 1 .1309(4) .5690(4) .7351(2) .0489(15) Uani d . C
H53 1 .1451(4) .5032(4) .7251(2) .073 Uiso calc R H
C63 1 .1194(3) .8398(4) .7148(2) .0429(14) Uani d . C
O14 1 .0573(2) .1936(3) .79627(13) .0527(11) Uani d . O
O24 1 .0984(2) .1239(2) .70602(12) .0347(8) Uani d . O
O34 1 .1606(2) .2690(3) .69148(13) .0453(9) Uani d . O
C24 1 .1064(3) .2492(4) .7693(2) .0332(11) Uani d . C
C34 1 .1321(3) .3256(4) .7986(2) .0458(14) Uani d . C
H34 1 .1671(3) .3743(4) .7896(2) .069 Uiso calc R H
C44 1 .0964(4) .3188(5) .8450(2) .056(2) Uani d . C
H44 1 .1031(4) .3624(5) .8725(2) .084 Uiso calc R H
C54 1 .0518(4) .2394(5) .8424(2) .065(2) Uani d . C
H54 1 .0210(4) .2177(5) .8681(2) .097 Uiso calc R H
C64 1 .1226(3) .2126(4) .7184(2) .0313(11) Uani d . C
O15 1 .2904(2) .2003(3) .7410(2) .0553(11) Uani d . O
O25 1 .3307(2) .3706(3) .68799(12) .0407(9) Uani d . O
O35 1 .4162(2) .4028(3) .7454(2) .0526(11) Uani d . O
C25 1 .3357(3) .2724(4) .7625(2) .0372(12) Uani d . C
C35 1 .3459(4) .2517(5) .8120(2) .063(2) Uani d . C
H35 1 .3737(4) .2889(5) .8352(2) .094 Uiso calc R H
C45 1 .3037(4) .1588(5) .8210(3) .065(2) Uani d . C
H45 1 .2993(4) .1247(5) .8517(3) .098 Uiso calc R H
C55 1 .2729(4) .1310(5) .7779(3) .069(2) Uani d . C
H55 1 .2436(4) .0730(5) .7734(3) .103 Uiso calc R H
C65 1 .3632(3) .3555(4) .7300(2) .0351(12) Uani d . C
O16 1 .3845(2) .1718(2) .65324(14) .0401(9) Uani d . O
O26 1 .2505(2) .0830(2) .64332(12) .0320(8) Uani d . O
O36 1 .3017(2) -.0723(3) .6449(2) .0618(13) Uani d . O
C26 1 .3772(3) .0679(4) .6589(2) .0343(11) Uani d . C
C36 1 .4376(3) .0279(5) .6773(3) .061(2) Uani d . C
H36 1 .4457(3) -.0412(5) .6850(3) .092 Uiso calc R H
C46 1 .4884(3) .1101(5) .6831(3) .063(2) Uani d . C
H46 1 .5364(3) .1054(5) .6946(3) .095 Uiso calc R H
C56 1 .4534(3) .1948(5) .6689(2) .0474(14) Uani d . C
H56 1 .4734(3) .2609(5) .6695(2) .071 Uiso calc R H
C66 1 .3046(3) .0233(4) .6483(2) .0353(11) Uani d . C
O17 1 .1256(2) .6740(2) .59829(13) .0359(8) Uani d . O
O27 1 .2551(2) .5858(2) .61458(13) .0352(8) Uani d . O
O37 1 .2028(2) .4320(3) .6258(2) .0547(11) Uani d . O
C27 1 .1274(3) .5701(3) .6098(2) .0305(10) Uani d . C
C37 1 .0593(3) .5352(4) .6160(2) .0481(14) Uani d . C
H37 1 .0457(3) .4680(4) .6240(2) .072 Uiso calc R H
C47 1 .0113(4) .6200(5) .6080(2) .056(2) Uani d . C
H47 1 -.0395(4) .6194(5) .6098(2) .083 Uiso calc R H
C57 1 .0537(3) .7008(5) .5976(2) .0480(14) Uani d . C
H57 1 .0363(3) .7668(5) .5908(2) .072 Uiso calc R H
C67 1 .1998(3) .5264(4) .6168(2) .0334(11) Uani d . C
O18 1 .2447(2) .7446(3) .52281(13) .0390(9) Uani d . O
O28 1 .1796(2) .8975(2) .57282(11) .0324(8) Uani d . O
O38 1 .1204(2) .9499(3) .50323(12) .0404(9) Uani d . O
C28 1 .2007(3) .8125(4) .4969(2) .0331(11) Uani d . C
C38 1 .2012(4) .7903(5) .4477(2) .063(2) Uani d . C
H38 1 .1761(4) .8251(5) .4222(2) .094 Uiso calc R H
C48 1 .2484(4) .7019(5) .4420(2) .069(2) Uani d . C
H48 1 .2596(4) .6683(5) .4120(2) .104 Uiso calc R H
C58 1 .2722(3) .6783(4) .4873(2) .0491(15) Uani d . C
H58 1 .3037(3) .6237(4) .4944(2) .074 Uiso calc R H
C68 1 .1638(3) .8917(3) .5262(2) .0295(10) Uani d . C
O19 1 .1818(2) .3345(3) .5309(2) .0543(11) Uani d . O
O29 1 .1397(2) .1707(3) .58567(13) .0431(9) Uani d . O
O39 1 .0366(2) .1563(3) .5389(2) .0514(10) Uani d . O
C29 1 .1111(3) .3006(4) .5277(2) .0376(12) Uani d . C
C39 1 .0693(4) .3689(5) .5026(2) .058(2) Uani d . C
H39 1 .0194(4) .3644(5) .4957(2) .087 Uiso calc R H
C49 1 .1190(5) .4516(5) .4888(3) .069(2) Uani d . C
H49 1 .1070(5) .5112(5) .4711(3) .103 Uiso calc R H
C59 1 .1837(5) .4265(5) .5061(3) .068(2) Uani d . C
H59 1 .2257(5) .4662(5) .5019(3) .103 Uiso calc R H
C69 1 .0947(3) .2012(4) .5526(2) .0349(12) Uani d . C
O110 1 .3064(2) .1810(2) .54956(12) .0402(9) Uani d . O
O210 1 .3446(2) .3671(2) .58184(11) .0353(8) Uani d . O
O310 1 .3939(2) .4065(3) .50758(12) .0394(9) Uani d . O
C210 1 .3436(3) .2444(4) .5171(2) .0306(11) Uani d . C
C310 1 .3554(4) .1957(5) .4734(2) .052(2) Uani d . C
H310 1 .3790(4) .2223(5) .4453(2) .078 Uiso calc R H
C410 1 .3247(4) .0955(5) .4784(2) .064(2) Uani d . C
H410 1 .3249(4) .0433(5) .4544(2) .096 Uiso calc R H
C510 1 .2957(4) .0908(4) .5244(2) .056(2) Uani d . C
H510 1 .2714(4) .0337(4) .5374(2) .084 Uiso calc R H
C610 1 .3631(3) .3469(4) .5370(2) .0304(10) Uani d . C
O111 1 .1134(3) .1475(4) .4241(2) .0771(15) Uani d . O
O211 1 -.0126(2) .0493(3) .41447(12) .0388(9) Uani d . O
O311 1 .0074(2) .0028(3) .33763(13) .0572(12) Uani d . O
C211 1 .1013(3) .0894(4) .3810(2) .0459(14) Uani d . C
C311 1 .1577(5) .0954(7) .3504(3) .086(2) Uani d . C
H311 1 .1623(5) .0640(7) .3191(3) .129 Uiso calc R H
C411 1 .2110(4) .1606(7) .3754(3) .086(3) Uani d . C
H411 1 .2567(4) .1798(7) .3632(3) .129 Uiso calc R H
C511 1 .1818(5) .1873(8) .4187(4) .102(3) Uani d . C
H511 1 .2051(5) .2284(8) .4427(4) .153 Uiso calc R H
C611 1 .0276(3) .0439(4) .3770(2) .0326(11) Uani d . C
O112 1 .3568(2) .5420(4) .81767(13) .0543(11) Uani d . O
O212 1 .4992(2) .4983(3) .84106(11) .0372(8) Uani d . O
O312 1 .4670(2) .4535(3) .91826(12) .0406(9) Uani d . O
C212 1 .3765(3) .5191(4) .8660(2) .0343(11) Uani d . C
C312 1 .3185(3) .5311(3) .8960(2) .0492(14) Uani d . C
H312 1 .3176(3) .5208(3) .9307(2) .074 Uiso calc R H
C412 1 .2590(3) .5624(3) .8652(2) .063(2) Uani d R C
H412 1 .2116(3) .5770(3) .8756(2) .095 Uiso calc R H
C512 1 .2849(4) .5666(6) .8184(3) .064(2) Uani d . C
H512 1 .2572(4) .5840(6) .7901(3) .096 Uiso calc R H
C612 1 .4528(3) .4890(4) .8759(2) .0316(10) Uani d . C

loop_
_atom_type_symbol
_atom_type_description
_atom_type_scat_dispersion_real
_atom_type_scat_dispersion_imag
_atom_type_scat_source
C C 0.0181 0.0091 'International Tables Vol C Tables 4.2.6.8 and 6.1.1.4'
H H 0.0000 0.0000 'International Tables Vol C Tables 4.2.6.8 and 6.1.1.4'
O O 0.0492 0.0322 'International Tables Vol C Tables 4.2.6.8 and 6.1.1.4'
Ca Ca 0.3641 1.2855 'International Tables Vol C Tables 4.2.6.8 and 6.1.1.4'

loop_
_geom_angle_atom_site_label_1
_geom_angle_atom_site_label_2
_geom_angle_atom_site_label_3
_geom_angle_site_symmetry_1
_geom_angle_site_symmetry_3
_geom_angle
_geom_angle_publ_flag
O29 Ca1 O23 . 1_545 162.30(13) yes
O29 Ca1 O24 . . 88.37(13) yes
O23 Ca1 O24 1_545 . 101.10(12) yes
O29 Ca1 O26 . . 70.59(12) yes
O23 Ca1 O26 1_545 . 95.08(12) yes
O24 Ca1 O26 . . 85.39(12) yes
O29 Ca1 O28 . 1_545 97.96(13) yes
O23 Ca1 O28 1_545 1_545 69.82(11) yes
O24 Ca1 O28 . 1_545 166.43(12) yes
O26 Ca1 O28 . 1_545 85.43(12) yes
O29 Ca1 O311 . 3_556 110.08(14) yes
O23 Ca1 O311 1_545 3_556 87.45(14) yes
O24 Ca1 O311 . 3_556 67.44(12) yes
O26 Ca1 O311 . 3_556 152.65(12) yes
O28 Ca1 O311 1_545 3_556 120.66(12) yes
O29 Ca1 O211 . 3_556 95.76(13) yes
O23 Ca1 O211 1_545 3_556 93.98(12) yes
O24 Ca1 O211 . 3_556 113.98(12) yes
O26 Ca1 O211 . 3_556 156.52(11) yes
O28 Ca1 O211 1_545 3_556 77.47(12) yes
O311 Ca1 O211 3_556 3_556 49.39(11) yes
O37 Ca2 O34 . . 76.44(14) yes
O37 Ca2 O26 . . 156.66(14) yes
O34 Ca2 O26 . . 84.63(12) yes
O37 Ca2 O25 . . 76.90(14) yes
O34 Ca2 O25 . . 90.19(14) yes
O26 Ca2 O25 . . 117.18(12) yes
O37 Ca2 O210 . . 76.27(14) yes
O34 Ca2 O210 . . 148.98(12) yes
O26 Ca2 O210 . . 125.12(12) yes
O25 Ca2 O210 . . 69.45(12) yes
O37 Ca2 O110 . . 119.29(13) yes
O34 Ca2 O110 . . 147.37(13) yes
O26 Ca2 O110 . . 71.49(11) yes
O25 Ca2 O110 . . 120.20(13) yes
O210 Ca2 O110 . . 61.67(11) yes
O37 Ca2 O29 . . 96.57(14) yes
O34 Ca2 O29 . . 76.42(13) yes
O26 Ca2 O29 . . 65.36(11) yes
O25 Ca2 O29 . . 166.24(12) yes
O210 Ca2 O29 . . 121.24(12) yes
O110 Ca2 O29 . . 73.56(12) yes
O37 Ca2 O16 . . 139.80(14) yes
O34 Ca2 O16 . . 119.13(13) yes
O26 Ca2 O16 . . 62.12(11) yes
O25 Ca2 O16 . . 66.91(12) yes
O210 Ca2 O16 . . 75.15(12) yes
O110 Ca2 O16 . . 68.99(12) yes
O29 Ca2 O16 . . 122.39(11) yes
O37 Ca2 O19 . . 62.01(13) yes
O34 Ca2 O19 . . 107.73(14) yes
O26 Ca2 O19 . . 112.54(11) yes
O25 Ca2 O19 . . 128.36(11) yes
O210 Ca2 O19 . . 71.41(12) yes
O110 Ca2 O19 . . 64.15(12) yes
O29 Ca2 O19 . . 55.19(11) yes
O16 Ca2 O19 . . 131.18(12) yes
O37 Ca2 O15 . . 114.21(14) yes
O34 Ca2 O15 . . 61.19(14) yes
O26 Ca2 O15 . . 66.31(11) yes
O25 Ca2 O15 . . 56.99(11) yes
O210 Ca2 O15 . . 118.88(12) yes
O110 Ca2 O15 . . 123.66(13) yes
O29 Ca2 O15 . . 117.02(11) yes
O16 Ca2 O15 . . 59.07(12) yes
O19 Ca2 O15 . . 168.74(12) yes
O36 Ca3 O31 1_565 . 81.3(2) yes
O36 Ca3 O32 1_565 3_666 82.1(2) yes
O31 Ca3 O32 . 3_666 78.14(13) yes
O36 Ca3 O23 1_565 . 79.42(15) yes
O31 Ca3 O23 . . 87.72(13) yes
O32 Ca3 O23 3_666 . 158.22(13) yes
O36 Ca3 O27 1_565 . 151.73(14) yes
O31 Ca3 O27 . . 81.96(13) yes
O32 Ca3 O27 3_666 . 72.22(13) yes
O23 Ca3 O27 . . 122.47(13) yes
O36 Ca3 O28 1_565 . 75.93(13) yes
O31 Ca3 O28 . . 149.79(12) yes
O32 Ca3 O28 3_666 . 117.42(13) yes
O23 Ca3 O28 . . 68.88(11) yes
O27 Ca3 O28 . . 126.40(12) yes
O36 Ca3 O17 1_565 . 145.82(13) yes
O31 Ca3 O17 . . 118.83(13) yes
O32 Ca3 O17 3_666 . 126.82(12) yes
O23 Ca3 O17 . . 74.56(12) yes
O27 Ca3 O17 . . 62.40(11) yes
O28 Ca3 O17 . . 74.25(11) yes
O36 Ca3 O18 1_565 . 109.22(15) yes
O31 Ca3 O18 . . 148.03(12) yes
O32 Ca3 O18 3_666 . 73.79(12) yes
O23 Ca3 O18 . . 123.42(12) yes
O27 Ca3 O18 . . 75.20(11) yes
O28 Ca3 O18 . . 60.42(10) yes
O17 Ca3 O18 . . 69.24(11) yes
Ca1 Ca3 Ca4 1_565 . 174.25(3) no
O21 Ca4 O27 . . 96.13(12) yes
O21 Ca4 O210 . . 161.51(12) yes
O27 Ca4 O210 . . 89.34(13) yes
O21 Ca4 O212 . 2_656 71.00(11) yes
O27 Ca4 O212 . 2_656 161.73(12) yes
O210 Ca4 O212 . 2_656 106.97(12) yes
O21 Ca4 O25 . . 90.73(13) yes
O27 Ca4 O25 . . 97.85(13) yes
O210 Ca4 O25 . . 71.00(12) yes
O212 Ca4 O25 2_656 . 95.29(12) yes
O21 Ca4 O22 . 3_666 108.01(13) yes
O27 Ca4 O22 . 3_666 89.92(13) yes
O210 Ca4 O22 . 3_666 89.60(12) yes
O212 Ca4 O22 2_656 3_666 82.20(13) yes
O25 Ca4 O22 . 3_666 158.89(12) yes
O21 Ca4 O32 . 3_666 72.55(11) yes
O27 Ca4 O32 . 3_666 63.66(11) yes
O210 Ca4 O32 . 3_666 125.34(11) yes
O212 Ca4 O32 2_656 3_666 99.37(12) yes
O25 Ca4 O32 . 3_666 152.56(12) yes
O22 Ca4 O32 3_666 3_666 47.42(11) yes
Ca6 Ca4 Ca2 . . 114.98(3) no
O33 Ca5 O33 1_545 2_546 93.9(3) yes
O33 Ca5 O311 1_545 3_556 77.9(2) yes
O33 Ca5 O311 2_546 3_556 87.1(2) yes
O311 Ca5 O311 4_556 3_556 158.0(2) no
O33 Ca5 O24 1_545 2_556 156.45(13) yes
O33 Ca5 O24 2_546 2_556 75.2(2) no
O311 Ca5 O24 4_556 2_556 70.37(12) yes
O311 Ca5 O24 3_556 2_556 121.38(14) no
O33 Ca5 O24 1_545 . 75.2(2) yes
O33 Ca5 O24 2_546 . 156.45(13) no
O311 Ca5 O24 4_556 . 121.38(14) yes
O311 Ca5 O24 3_556 . 70.37(13) no
O24 Ca5 O24 2_556 . 122.0(2) no
O33 Ca5 O14 1_545 . 108.2(2) yes
O33 Ca5 O14 2_546 . 140.37(13) no
O311 Ca5 O14 4_556 . 71.07(14) yes
O311 Ca5 O14 3_556 . 128.83(13) no
O24 Ca5 O14 . . 63.09(11) yes
O24 Ca5 O14 . 2_556 71.59(13) no
O14 Ca5 O14 . 2_556 75.1(2) no
O35 Ca6 O35 2_656 . 83.4(2) yes
O35 Ca6 O21 . 2_656 149.81(13) no
O35 Ca6 O21 . . 77.61(14) yes
O21 Ca6 O21 2_656 . 128.4(2) no
O35 Ca6 O212 2_656 . 79.03(14) no
O35 Ca6 O212 . . 84.10(13) yes
O21 Ca6 O212 . 2_656 69.46(11) no
O21 Ca6 O212 . . 121.45(12) yes
O212 Ca6 O212 2_656 . 157.4(2) no
O35 Ca6 O11 . . 114.77(14) yes
O35 Ca6 O11 . 2_656 147.79(13) no
O21 Ca6 O11 . . 62.40(11) yes
O21 Ca6 O11 . 2_656 74.09(12) no
O212 Ca6 O11 2_656 . 124.00(11) no
O212 Ca6 O11 . . 76.91(12) yes
O11 Ca6 O11 . 2_656 64.2(2) no
O38 Ca7 O38 1_545 3_566 179.9960(10) no
O38 Ca7 O211 1_545 . 101.47(13) yes
O38 Ca7 O211 3_566 . 78.53(13) no
O211 Ca7 O211 3_556 . 180.0 no
O38 Ca7 O39 1_545 . 87.61(14) yes
O38 Ca7 O39 3_566 . 92.39(14) no
O211 Ca7 O39 3_556 . 77.74(13) no
O211 Ca7 O39 . . 102.26(13) yes
O39 Ca7 O39 . 3_556 180.0 no
O310 Ca8 O310 3_666 . 180.0 no
O310 Ca8 O312 . 2_656 89.72(13) yes
O310 Ca8 O312 . 4_565 90.28(13) no
O312 Ca8 O312 2_656 4_565 180.0 no
O310 Ca8 O22 . 3_666 76.28(13) no
O310 Ca8 O22 . . 103.72(13) yes
O312 Ca8 O22 2_656 . 109.36(12) yes
O312 Ca8 O22 4_565 . 70.64(12) no
O22 Ca8 O22 3_666 . 180.0 yes
O310 Ca8 O12 . . 70.72(13) yes
O310 Ca8 O12 . 3_666 109.28(13) no
O312 Ca8 O12 2_656 . 64.89(11) yes
O312 Ca8 O12 4_565 . 115.11(11) no
O22 Ca8 O12 3_666 . 123.58(11) no
O22 Ca8 O12 . . 56.42(11) yes
O12 Ca8 O12 . 3_666 180.0 no
Ca4 Ca8 Ca4 . 3_666 180.0 no
C51 O11 C21 . . 107.7(4) no
C51 O11 Ca6 . . 137.6(4) no
C21 O11 Ca6 . . 114.7(3) no
C61 O21 Ca4 . . 127.4(3) no
C61 O21 Ca6 . . 128.1(3) no
Ca4 O21 Ca6 . . 104.47(13) no
C61 O31 Ca3 . . 142.2(3) no
C31 C21 O11 . . 109.2(5) no
C31 C21 C61 . . 133.0(5) no
O11 C21 C61 . . 117.8(4) no
C21 C31 C41 . . 106.0(5) no
C51 C41 C31 . . 108.1(5) no
C41 C51 O11 . . 109.1(5) no
O31 C61 O21 . . 126.2(4) no
O31 C61 C21 . . 117.0(4) no
O21 C61 C21 . . 116.7(4) no
C52 O12 C22 . . 107.5(6) no
C52 O12 Ca8 . . 137.6(5) no
C22 O12 Ca8 . . 114.2(3) no
C62 O22 Ca8 . . 135.5(3) no
Ca4 O22 Ca8 3_666 . 118.83(14) no
Ca3 O32 Ca4 3_666 3_666 98.21(13) no
C32 C22 O12 . . 110.7(6) no
C32 C22 C62 . . 133.3(6) no
O12 C22 C62 . . 115.9(4) no
C22 C32 C42 . . 103.7(7) no
C52 C42 C32 . . 108.4(7) no
C42 C52 O12 . . 109.7(7) no
O32 C62 O22 . . 123.4(5) no
O32 C62 C22 . . 119.8(4) no
O22 C62 C22 . . 116.8(4) no
C23 O13 C53 . . 105.6(4) no
C63 O23 Ca3 . . 137.3(3) no
Ca3 O23 Ca1 . 1_565 107.18(13) no
C33 C23 O13 . . 110.5(5) no
C33 C23 C63 . . 131.6(5) no
O13 C23 C63 . . 117.8(4) no
C23 C33 C43 . . 106.2(5) no
C53 C43 C33 . . 106.4(5) no
C43 C53 O13 . . 111.3(5) no
O33 C63 O23 . . 124.0(5) no
O33 C63 C23 . . 117.2(5) no
O23 C63 C23 . . 118.8(4) no
C24 O14 C54 . . 107.2(4) no
C24 O14 Ca5 . . 115.9(3) no
C54 O14 Ca5 . . 136.9(4) no
C64 O24 Ca1 . . 130.0(3) no
C64 O24 Ca5 . . 124.6(3) no
Ca1 O24 Ca5 . . 105.14(13) no
C64 O34 Ca2 . . 143.7(3) no
C34 C24 O14 . . 108.4(5) no
C34 C24 C64 . . 134.6(5) no
O14 C24 C64 . . 116.9(4) no
C24 C34 C44 . . 107.5(5) no
C54 C44 C34 . . 107.2(5) no
C44 C54 O14 . . 109.8(5) no
O34 C64 O24 . . 125.4(4) no
O34 C64 C24 . . 117.3(4) no
O24 C64 C24 . . 117.3(4) no
C55 O15 C25 . . 107.0(5) no
C55 O15 Ca2 . . 143.3(4) no
C25 O15 Ca2 . . 109.1(3) no
C65 O25 Ca4 . . 118.1(3) no
C65 O25 Ca2 . . 136.0(3) no
Ca4 O25 Ca2 . . 103.88(13) no
C65 O35 Ca6 . . 157.3(4) no
C35 C25 O15 . . 110.4(5) no
C35 C25 C65 . . 132.1(6) no
O15 C25 C65 . . 117.5(4) no
C25 C35 C45 . . 104.8(6) no
C55 C45 C35 . . 108.0(6) no
C45 C55 O15 . . 109.9(6) no
O35 C65 O25 . . 125.6(5) no
O35 C65 C25 . . 116.6(5) no
O25 C65 C25 . . 117.8(5) no
C56 O16 C26 . . 106.0(4) no
C56 O16 Ca2 . . 140.2(3) no
C26 O16 Ca2 . . 112.5(3) no
C66 O26 Ca2 . . 128.1(3) no
C66 O26 Ca1 . . 121.7(3) no
Ca2 O26 Ca1 . . 109.82(13) no
C36 C26 O16 . . 110.4(5) no
C36 C26 C66 . . 132.2(5) no
O16 C26 C66 . . 117.1(5) no
C26 C36 C46 . . 107.0(6) no
C56 C46 C36 . . 106.1(5) no
C46 C56 O16 . . 110.4(5) no
O36 C66 O26 . . 124.8(5) no
O36 C66 C26 . . 116.3(5) no
O26 C66 C26 . . 118.9(4) no
C57 O17 C27 . . 105.9(4) no
C57 O17 Ca3 . . 133.7(3) no
C27 O17 Ca3 . . 112.3(3) no
C67 O27 Ca4 . . 117.7(3) no
C67 O27 Ca3 . . 123.6(3) no
Ca4 O27 Ca3 . . 113.55(14) no
C67 O37 Ca2 . . 158.6(4) no
C37 C27 O17 . . 109.6(5) no
C37 C27 C67 . . 134.7(5) no
O17 C27 C67 . . 115.4(4) no
C27 C37 C47 . . 107.1(5) no
C57 C47 C37 . . 106.3(6) no
C47 C57 O17 . . 111.1(5) no
O37 C67 O27 . . 124.7(5) no
O37 C67 C27 . . 116.4(5) no
O27 C67 C27 . . 118.9(4) no
O37 C67 Ca4 . . 83.1(3) no
O27 C67 Ca4 . . 41.7(2) no
C27 C67 Ca4 . . 160.0(3) no
C58 O18 C28 . . 105.9(4) no
C58 O18 Ca3 . . 138.8(3) no
C28 O18 Ca3 . . 115.2(3) no
C68 O28 Ca3 . . 128.9(3) no
Ca1 O28 Ca3 1_565 . 103.80(12) no
C38 C28 O18 . . 110.1(4) no
C38 C28 C68 . . 132.7(5) no
O18 C28 C68 . . 117.2(4) no
C28 C38 C48 . . 106.3(5) no
C58 C48 C38 . . 106.5(5) no
C48 C58 O18 . . 111.2(5) no
O38 C68 O28 . . 125.3(4) no
O38 C68 C28 . . 117.4(4) no
O28 C68 C28 . . 117.2(4) no
C59 O19 C29 . . 106.2(5) no
C59 O19 Ca2 . . 130.6(4) no
C29 O19 Ca2 . . 110.5(3) no
C69 O29 Ca1 . . 124.6(3) no
C69 O29 Ca2 . . 130.9(3) no
Ca1 O29 Ca2 . . 103.49(13) no
C69 O39 Ca7 . . 138.9(4) no
C39 C29 O19 . . 110.6(5) no
C39 C29 C69 . . 132.9(6) no
O19 C29 C69 . . 116.5(5) no
C29 C39 C49 . . 104.9(6) no
C59 C49 C39 . . 107.1(6) no
C49 C59 O19 . . 111.1(6) no
O29 C69 O39 . . 126.7(5) no
O29 C69 C29 . . 116.9(5) no
O39 C69 C29 . . 116.4(5) no
C510 O110 C210 . . 106.0(4) no
C510 O110 Ca2 . . 135.8(3) no
C210 O110 Ca2 . . 116.6(3) no
C610 O210 Ca4 . . 130.6(3) no
C610 O210 Ca2 . . 125.2(3) no
Ca4 O210 Ca2 . . 103.71(12) no
C610 O310 Ca8 . . 140.6(3) no
C310 C210 O110 . . 110.2(4) no
C310 C210 C610 . . 134.1(5) no
O110 C210 C610 . . 115.7(4) no
C210 C310 C410 . . 106.5(5) no
C510 C410 C310 . . 106.7(5) no
C410 C510 O110 . . 110.7(5) no
O310 C610 O210 . . 126.2(4) no
O310 C610 C210 . . 116.5(4) no
O210 C610 C210 . . 117.3(4) no
C511 O111 C211 . . 105.2(6) no
C611 O211 Ca7 . . 134.3(3) no
Ca7 O211 Ca1 . 3_556 117.05(14) no
Ca5 O311 Ca1 3_556 3_556 102.88(15) no
C311 C211 O111 . . 110.7(6) no
C311 C211 C611 . . 134.2(6) no
O111 C211 C611 . . 114.8(5) no
C211 C311 C411 . . 106.3(7) no
C511 C411 C311 . . 106.0(7) no
C411 C511 O111 . . 111.7(7) no
O311 C611 O211 . . 122.1(5) no
O311 C611 C211 . . 120.3(5) no
O211 C611 C211 . . 117.7(4) no
C512 O112 C212 . . 106.7(4) no
C612 O212 Ca6 . . 138.1(3) no
Ca4 O212 Ca6 2_656 . 103.36(12) no
C312 C212 O112 . . 109.3(5) no
C312 C212 C612 . . 132.7(4) no
O112 C212 C612 . . 118.0(4) no
C212 C312 C412 . . 107.4(3) no
C512 C412 C312 . . 105.8(4) no
C412 C512 O112 . . 110.8(5) no
O312 C612 O212 . . 124.2(5) no
O312 C612 C212 . . 116.9(4) no
O212 C612 C212 . . 118.9(4) no

loop_
_geom_bond_atom_site_label_1
_geom_bond_atom_site_label_2
_geom_bond_site_symmetry_2
_geom_bond_distance
_geom_bond_publ_flag
Ca1 O29 . 2.368(4) yes
Ca1 O23 1_545 2.420(3) yes
Ca1 O24 . 2.424(3) yes
Ca1 O26 . 2.429(3) yes
Ca1 O28 1_545 2.443(3) yes
Ca1 O311 3_556 2.583(4) yes
Ca1 O211 3_556 2.583(4) yes
Ca1 Ca5 . 3.876(2) no
Ca1 Ca3 1_545 3.892(2) no
Ca1 Ca2 . 3.975(2) no
Ca2 O37 . 2.295(4) yes
Ca2 O34 . 2.305(4) yes
Ca2 O26 . 2.430(3) yes
Ca2 O25 . 2.458(4) yes
Ca2 O210 . 2.507(3) yes
Ca2 O110 . 2.659(4) yes
Ca2 O29 . 2.688(4) yes
Ca2 O16 . 2.795(4) yes
Ca2 O19 . 3.068(5) yes
Ca2 O15 . 3.114(5) yes
Ca2 Ca4 . 3.870(2) no
Ca3 O36 1_565 2.291(4) yes
Ca3 O31 . 2.312(4) yes
Ca3 O32 3_666 2.401(4) yes
Ca3 O23 . 2.417(4) yes
Ca3 O27 . 2.434(3) yes
Ca3 O28 . 2.503(3) yes
Ca3 O17 . 2.684(4) yes
Ca3 O18 . 2.778(4) yes
Ca3 Ca1 1_565 3.892(2) no
Ca3 Ca4 . 4.046(2) no
Ca4 O21 . 2.398(3) yes
Ca4 O27 . 2.403(4) yes
Ca4 O210 . 2.414(3) yes
Ca4 O212 2_656 2.425(4) yes
Ca4 O25 . 2.457(4) yes
Ca4 O22 3_666 2.463(4) yes
Ca4 O32 3_666 2.932(4) yes
Ca4 C62 3_666 3.056(5) no
Ca4 Ca6 . 3.835(2) no
Ca5 O33 1_545 2.313(4) yes
Ca5 O33 2_546 2.313(4) no
Ca5 O311 4_556 2.370(4) yes
Ca5 O311 3_556 2.371(4) no
Ca5 O24 2_556 2.457(3) no
Ca5 O24 . 2.457(3) yes
Ca5 O14 . 2.638(4) yes
Ca5 O14 2_556 2.639(4) no
Ca5 Ca1 2_556 3.876(2) no
Ca6 O35 2_656 2.305(4) no
Ca6 O35 . 2.305(4) yes
Ca6 O21 2_656 2.454(3) no
Ca6 O21 . 2.454(3) yes
Ca6 O212 2_656 2.463(3) no
Ca6 O212 . 2.463(3) yes
Ca6 O11 . 2.706(4) yes
Ca6 O11 2_656 2.706(4) no
Ca6 Ca4 2_656 3.835(2) no
Ca7 O38 1_545 2.294(4) yes
Ca7 O38 3_566 2.294(4) no
Ca7 O211 3_556 2.366(4) no
Ca7 O211 . 2.366(4) yes
Ca7 O39 . 2.368(4) yes
Ca7 O39 3_556 2.368(4) no
Ca7 Ca1 3_556 4.222(3) no
Ca8 O310 3_666 2.296(3) no
Ca8 O310 . 2.296(3) yes
Ca8 O312 2_656 2.325(4) yes
Ca8 O312 4_565 2.325(4) no
Ca8 O22 3_666 2.506(4) no
Ca8 O22 . 2.507(4) yes
Ca8 O12 . 2.971(5) yes
Ca8 O12 3_666 2.972(5) no
Ca8 Ca4 3_666 4.278(3) no
C22 C32 . 1.343(8) no
C22 C62 . 1.454(6) no
C32 C42 . 1.447(11) no
C42 C52 . 1.308(13) no
O13 C23 . 1.353(6) no
O13 C53 . 1.368(6) no
O23 C63 . 1.257(6) no
O33 C63 . 1.240(6) no
C23 C33 . 1.337(7) no
C23 C63 . 1.471(7) no
C33 C43 . 1.424(9) no
C43 C53 . 1.308(8) no
O14 C24 . 1.358(6) no
O14 C54 . 1.364(6) no
O24 C64 . 1.272(6) no
O34 C64 . 1.238(6) no
C24 C34 . 1.341(7) no
C24 C64 . 1.462(6) no
C34 C44 . 1.400(8) no
C44 C54 . 1.315(9) no
O15 C55 . 1.369(7) no
O15 C25 . 1.370(6) no
O25 C65 . 1.274(6) no
O35 C65 . 1.214(6) no
C25 C35 . 1.351(7) no
C25 C65 . 1.470(7) no
C35 C45 . 1.449(10) no
C45 C55 . 1.320(10) no
O16 C56 . 1.356(6) no
O16 C26 . 1.361(5) no
O26 C66 . 1.261(6) no
O36 C66 . 1.243(6) no
C26 C36 . 1.309(8) no
C26 C66 . 1.471(7) no
C36 C46 . 1.420(8) no
C46 C56 . 1.323(9) no
O17 C57 . 1.357(6) no
O17 C27 . 1.381(5) no
O27 C67 . 1.270(6) no
O37 C67 . 1.248(6) no
C27 C37 . 1.335(7) no
C27 C67 . 1.449(7) no
C37 C47 . 1.420(9) no
C47 C57 . 1.331(8) no
O18 C58 . 1.373(6) no
O18 C28 . 1.371(5) no
O28 C68 . 1.270(5) no
O38 C68 . 1.249(5) no
C28 C38 . 1.337(7) no
C28 C68 . 1.456(6) no
C38 C48 . 1.441(8) no
C48 C58 . 1.311(8) no
O19 C59 . 1.362(7) no
O19 C29 . 1.366(7) no
O29 C69 . 1.261(6) no
O39 C69 . 1.261(6) no
C29 C39 . 1.341(7) no
C29 C69 . 1.479(7) no
C39 C49 . 1.452(9) no
C49 C59 . 1.305(10) no
O110 C510 . 1.360(6) no
O110 C210 . 1.373(5) no
O210 C610 . 1.265(5) no
O310 C610 . 1.236(5) no
C210 C310 . 1.338(7) no
C210 C610 . 1.473(6) no
C310 C410 . 1.421(8) no
C410 C510 . 1.333(8) no
O111 C511 . 1.359(9) no
O111 C211 . 1.383(7) no
O211 C611 . 1.241(6) no
O311 C611 . 1.226(6) no
C211 C311 . 1.318(9) no
C211 C611 . 1.473(8) no
C311 C411 . 1.445(11) no
C411 C511 . 1.317(11) no
O112 C512 . 1.352(7) no
O112 C212 . 1.361(6) no
O212 C612 . 1.263(5) no
O312 C612 . 1.240(5) no
C212 C312 . 1.337(6) no
C212 C612 . 1.470(7) no
C312 C412 . 1.41 no
C412 C512 . 1.333(8) no
